data_2231303
loop_
_publ_author_name
'Saraswathi, B. S.'
'Foro, Sabine'
'Gowda, B. Thimme'

_publ_section_title
;
 <i>N</i>-(2,6-Dichlorophenyl)succinamic acid
;
_journal_coeditor_code SJ5173
_journal_issue 8
_journal_name_full 'Acta Crystallographica Section E'
_journal_page_first o1880
_journal_paper_doi 10.1107/S1600536811024949
_journal_volume 67
_journal_year 2011
_chemical_formula_iupac 'C10 H9 Cl2 N O3'
_chemical_formula_moiety 'C10 H9 Cl2 N O3'
_chemical_formula_sum 'C10 H9 Cl2 N O3'
_chemical_formula_weight 262.08
_chemical_name_systematic
;
<i>N</i>-(2,6-Dichlorophenyl)succinamic acid
;
_space_group_IT_number 14
_symmetry_cell_setting monoclinic
_symmetry_space_group_name_Hall '-P 2yn'
_symmetry_space_group_name_H-M 'P 1 21/n 1'
_atom_sites_solution_hydrogens geom
_atom_sites_solution_primary direct
_atom_sites_solution_secondary difmap
_audit_creation_method SHELXL-97
_cell_angle_alpha 90.00
_cell_angle_beta 94.64(2)
_cell_angle_gamma 90.00
_cell_formula_units_Z 4
_cell_length_a 4.7130(10)
_cell_length_b 11.963(3)
_cell_length_c 20.687(4)
_cell_measurement_reflns_used 777
_cell_measurement_temperature 293(2)
_cell_measurement_theta_max 27.67
_cell_measurement_theta_min 2.97
_cell_volume 1162.5(4)
_computing_cell_refinement
;
CrysAlis RED (Oxford Diffraction, 2009)
;
_computing_data_collection
;
CrysAlis CCD (Oxford Diffraction, 2009)
;
_computing_data_reduction
;
CrysAlis RED (Oxford Diffraction, 2009)
;
_computing_molecular_graphics 'PLATON (Spek, 2009)'
_computing_publication_material 'SHELXL97 (Sheldrick, 2008)'
_computing_structure_refinement 'SHELXL97 (Sheldrick, 2008)'
_computing_structure_solution 'SHELXS97 (Sheldrick, 2008)'
_diffrn_ambient_temperature 293(2)
_diffrn_measured_fraction_theta_full 0.936
_diffrn_measured_fraction_theta_max 0.936
_diffrn_measurement_device_type
;
Oxford Diffraction Xcalibur diffractometer
with a Sapphire CCD detector
;
_diffrn_measurement_method
;
Rotation method data acquisition using \w
;
_diffrn_radiation_monochromator graphite
_diffrn_radiation_source 'fine-focus sealed tube'
_diffrn_radiation_type MoK\a
_diffrn_radiation_wavelength 0.71073
_diffrn_reflns_av_R_equivalents 0.0524
_diffrn_reflns_av_sigmaI/netI 0.0864
_diffrn_reflns_limit_h_max 5
_diffrn_reflns_limit_h_min -5
_diffrn_reflns_limit_k_max 14
_diffrn_reflns_limit_k_min -12
_diffrn_reflns_limit_l_max 24
_diffrn_reflns_limit_l_min -16
_diffrn_reflns_number 3912
_diffrn_reflns_theta_full 25.18
_diffrn_reflns_theta_max 25.18
_diffrn_reflns_theta_min 3.42
_diffrn_standards_decay_% 0
_diffrn_standards_number 0
_exptl_absorpt_coefficient_mu 0.548
_exptl_absorpt_correction_T_max 0.9784
_exptl_absorpt_correction_T_min 0.7788
_exptl_absorpt_correction_type multi-scan
_exptl_absorpt_process_details
;
(CrysAlis RED; Oxford Diffraction, 2009)
;
_exptl_crystal_colour colourless
_exptl_crystal_density_diffrn 1.497
_exptl_crystal_density_method 'not measured'
_exptl_crystal_description needle
_exptl_crystal_F_000 536
_exptl_crystal_size_max 0.48
_exptl_crystal_size_mid 0.06
_exptl_crystal_size_min 0.04
_refine_diff_density_max 0.571
_refine_diff_density_min -0.546
_refine_ls_extinction_method none
_refine_ls_goodness_of_fit_ref 1.335
_refine_ls_hydrogen_treatment constr
_refine_ls_matrix_type full
_refine_ls_number_parameters 145
_refine_ls_number_reflns 1965
_refine_ls_number_restraints 18
_refine_ls_restrained_S_all 1.385
_refine_ls_R_factor_all 0.1963
_refine_ls_R_factor_gt 0.1187
_refine_ls_shift/su_max 0.000
_refine_ls_shift/su_mean 0.000
_refine_ls_structure_factor_coef Fsqd
_refine_ls_weighting_details 'calc w=1/[\s^2^(Fo^2^)+(0.0000P)^2^+8.7677P] where P=(Fo^2^+2Fc^2^)/3'
_refine_ls_weighting_scheme calc
_refine_ls_wR_factor_gt 0.1938
_refine_ls_wR_factor_ref 0.2224
_reflns_number_gt 1189
_reflns_number_total 1965
_reflns_threshold_expression I>2sigma(I)
_cod_data_source_file sj5173.cif
_cod_data_source_block I
_cod_original_sg_symbol_H-M 'P 21/n'
_cod_database_code 2231303
_cod_database_fobs_code 2231303

loop_
_symmetry_equiv_pos_as_xyz
'x, y, z'
'-x+1/2, y+1/2, -z+1/2'
'-x, -y, -z'
'x-1/2, -y-1/2, z-1/2'

loop_
_atom_site_type_symbol
_atom_site_label
_atom_site_fract_x
_atom_site_fract_y
_atom_site_fract_z
_atom_site_U_iso_or_equiv
_atom_site_adp_type
_atom_site_calc_flag
_atom_site_refinement_flags
_atom_site_occupancy
_atom_site_symmetry_multiplicity
C C1 0.5925(18) 0.1082(7) 0.3449(4) 0.028(2) Uani d . 1 1
C C2 0.4791(19) 0.1566(8) 0.2870(5) 0.039(2) Uani d . 1 1
C C3 0.554(2) 0.2620(8) 0.2688(5) 0.049(3) Uani d . 1 1
H H3 0.4712 0.2925 0.2304 0.059 Uiso calc R 1 1
C C4 0.749(3) 0.3227(9) 0.3068(6) 0.063(4) Uani d . 1 1
H H4 0.8010 0.3938 0.2938 0.076 Uiso calc R 1 1
C C5 0.871(2) 0.2786(9) 0.3643(6) 0.058(3) Uani d . 1 1
H H5 1.0064 0.3186 0.3899 0.069 Uiso calc R 1 1
C C6 0.785(2) 0.1730(8) 0.3832(5) 0.041(3) Uani d . 1 1
C C7 0.6868(18) -0.0859(7) 0.3757(4) 0.027(2) Uani d . 1 1
C C8 0.5518(18) -0.1883(8) 0.4030(5) 0.039(2) Uani d . 1 1
H H8A 0.3759 -0.2043 0.3771 0.047 Uiso calc R 1 1
H H8B 0.5035 -0.1716 0.4467 0.047 Uiso calc R 1 1
C C9 0.7363(19) -0.2911(7) 0.4051(4) 0.034(2) Uani d . 1 1
H H9A 0.7487 -0.3182 0.3613 0.041 Uiso calc R 1 1
H H9B 0.9269 -0.2711 0.4225 0.041 Uiso calc R 1 1
C C10 0.627(2) -0.3827(8) 0.4453(5) 0.044(3) Uani d . 1 1
N N1 0.5076(14) 0.0022(6) 0.3650(3) 0.0312(18) Uani d U 1 1
H H1N 0.3308 -0.0076 0.3709 0.037 Uiso calc R 1 1
O O1 0.9365(12) -0.0820(5) 0.3658(3) 0.0348(16) Uani d . 1 1
O O2 0.738(2) -0.4776(7) 0.4371(4) 0.095(3) Uani d U 1 1
H H2O 0.6475 -0.5255 0.4551 0.114 Uiso calc R 1 1
O O3 0.460(2) -0.3676(7) 0.4844(4) 0.089(3) Uani d U 1 1
Cl Cl1 0.2395(6) 0.0781(3) 0.23715(14) 0.0625(9) Uani d . 1 1
Cl Cl2 0.9252(7) 0.1234(3) 0.45814(13) 0.0621(9) Uani d . 1 1

loop_
_atom_site_aniso_label
_atom_site_aniso_U_11
_atom_site_aniso_U_22
_atom_site_aniso_U_33
_atom_site_aniso_U_12
_atom_site_aniso_U_13
_atom_site_aniso_U_23
C1 0.024(5) 0.017(5) 0.046(6) 0.003(4) 0.012(4) -0.001(4)
C2 0.033(6) 0.038(6) 0.047(6) 0.006(5) 0.007(5) 0.009(5)
C3 0.061(7) 0.032(6) 0.059(7) 0.012(6) 0.026(6) 0.020(6)
C4 0.074(9) 0.024(6) 0.096(10) -0.002(6) 0.030(8) 0.006(7)
C5 0.062(8) 0.028(6) 0.083(9) -0.003(6) 0.009(7) -0.003(6)
C6 0.045(6) 0.029(6) 0.051(7) 0.012(5) 0.017(5) 0.002(5)
C7 0.023(5) 0.023(5) 0.035(5) -0.003(4) 0.000(4) 0.004(4)
C8 0.025(5) 0.031(6) 0.059(7) 0.001(4) 0.000(5) 0.016(5)
C9 0.032(5) 0.030(5) 0.042(6) -0.003(4) 0.013(4) 0.002(4)
C10 0.048(6) 0.022(5) 0.065(7) 0.021(5) 0.025(5) 0.015(5)
N1 0.019(4) 0.027(4) 0.049(5) -0.003(3) 0.010(3) 0.014(3)
O1 0.018(3) 0.028(4) 0.059(4) -0.001(3) 0.011(3) 0.005(3)
O2 0.119(7) 0.057(5) 0.120(6) 0.012(5) 0.075(5) 0.031(5)
O3 0.112(6) 0.048(5) 0.116(6) 0.021(5) 0.068(5) 0.028(5)
Cl1 0.0596(18) 0.063(2) 0.0619(19) 0.0017(16) -0.0145(14) 0.0092(15)
Cl2 0.080(2) 0.0543(18) 0.0492(17) 0.0067(16) -0.0129(15) -0.0084(15)

loop_
_atom_type_symbol
_atom_type_description
_atom_type_scat_dispersion_real
_atom_type_scat_dispersion_imag
_atom_type_scat_source
C C 0.0033 0.0016 'International Tables Vol C Tables 4.2.6.8 and 6.1.1.4'
H H 0.0000 0.0000 'International Tables Vol C Tables 4.2.6.8 and 6.1.1.4'
N N 0.0061 0.0033 'International Tables Vol C Tables 4.2.6.8 and 6.1.1.4'
O O 0.0106 0.0060 'International Tables Vol C Tables 4.2.6.8 and 6.1.1.4'
Cl Cl 0.1484 0.1585 'International Tables Vol C Tables 4.2.6.8 and 6.1.1.4'

loop_
_geom_angle_atom_site_label_1
_geom_angle_atom_site_label_2
_geom_angle_atom_site_label_3
_geom_angle
C6 C1 C2 116.4(8)
C6 C1 N1 121.6(8)
C2 C1 N1 122.0(8)
C3 C2 C1 121.9(10)
C3 C2 Cl1 120.1(8)
C1 C2 Cl1 118.0(7)
C2 C3 C4 120.4(11)
C2 C3 H3 119.8
C4 C3 H3 119.8
C3 C4 C5 120.2(11)
C3 C4 H4 119.9
C5 C4 H4 119.9
C4 C5 C6 118.7(11)
C4 C5 H5 120.7
C6 C5 H5 120.7
C5 C6 C1 122.4(10)
C5 C6 Cl2 117.6(9)
C1 C6 Cl2 120.0(7)
O1 C7 N1 122.9(8)
O1 C7 C8 122.6(8)
N1 C7 C8 114.5(7)
C7 C8 C9 114.4(7)
C7 C8 H8A 108.7
C9 C8 H8A 108.7
C7 C8 H8B 108.7
C9 C8 H8B 108.7
H8A C8 H8B 107.6
C10 C9 C8 113.1(7)
C10 C9 H9A 109.0
C8 C9 H9A 109.0
C10 C9 H9B 109.0
C8 C9 H9B 109.0
H9A C9 H9B 107.8
O3 C10 O2 121.9(9)
O3 C10 C9 123.1(9)
O2 C10 C9 114.9(8)
C7 N1 C1 124.2(7)
C7 N1 H1N 117.9
C1 N1 H1N 117.9
C10 O2 H2O 109.5

loop_
_geom_bond_atom_site_label_1
_geom_bond_atom_site_label_2
_geom_bond_distance
C1 C6 1.392(13)
C1 C2 1.396(12)
C1 N1 1.402(10)
C2 C3 1.370(13)
C2 Cl1 1.741(10)
C3 C4 1.370(15)
C3 H3 0.9300
C4 C5 1.382(15)
C4 H4 0.9300
C5 C6 1.391(14)
C5 H5 0.9300
C6 Cl2 1.739(10)
C7 O1 1.212(9)
C7 N1 1.358(10)
C7 C8 1.511(12)
C8 C9 1.505(12)
C8 H8A 0.9700
C8 H8B 0.9700
C9 C10 1.491(12)
C9 H9A 0.9700
C9 H9B 0.9700
C10 O3 1.190(11)
C10 O2 1.266(11)
N1 H1N 0.8600
O2 H2O 0.8200

loop_
_geom_hbond_atom_site_label_D
_geom_hbond_atom_site_label_H
_geom_hbond_atom_site_label_A
_geom_hbond_site_symmetry_A
_geom_hbond_distance_DH
_geom_hbond_distance_HA
_geom_hbond_distance_DA
_geom_hbond_angle_DHA
N1 H1N O1 1_455 0.86 2.06 2.875(9) 159
O2 H2O O3 3_646 0.82 1.89 2.678(11) 162

loop_
_geom_torsion_atom_site_label_1
_geom_torsion_atom_site_label_2
_geom_torsion_atom_site_label_3
_geom_torsion_atom_site_label_4
_geom_torsion
C6 C1 C2 C3 0.2(13)
N1 C1 C2 C3 177.3(8)
C6 C1 C2 Cl1 179.4(7)
N1 C1 C2 Cl1 -3.4(11)
C1 C2 C3 C4 1.5(15)
Cl1 C2 C3 C4 -177.8(8)
C2 C3 C4 C5 -0.9(17)
C3 C4 C5 C6 -1.3(17)
C4 C5 C6 C1 3.1(15)
C4 C5 C6 Cl2 -176.2(8)
C2 C1 C6 C5 -2.5(13)
N1 C1 C6 C5 -179.6(9)
C2 C1 C6 Cl2 176.8(7)
N1 C1 C6 Cl2 -0.4(12)
O1 C7 C8 C9 -11.0(13)
N1 C7 C8 C9 170.9(8)
C7 C8 C9 C10 167.1(9)
C8 C9 C10 O3 -18.2(16)
C8 C9 C10 O2 165.2(10)
O1 C7 N1 C1 -3.5(14)
C8 C7 N1 C1 174.5(8)
C6 C1 N1 C7 -62.7(12)
C2 C1 N1 C7 120.3(10)

loop_
_cod_related_entry_id
_cod_related_entry_database
_cod_related_entry_code
1 ChemSpider 1254187
